data_4061370
_journal_name_full Organometallics
_journal_paper_doi 10.1021/om0342659
_journal_year 2004
_chemical_formula_sum 'C28 H29 Cl2 Fe3 O15 P Pt4'
_chemical_formula_weight 1655.29
_space_group_IT_number 11
_symmetry_cell_setting monoclinic
_symmetry_space_group_name_Hall '-P 2yb'
_symmetry_space_group_name_H-M 'P 1 21/m 1'
_cell_angle_alpha 90.00
_cell_angle_beta 108.839(2)
_cell_angle_gamma 90.00
_cell_formula_units_Z 2
_cell_length_a 10.1914(13)
_cell_length_b 17.009(2)
_cell_length_c 12.7509(16)
_cell_measurement_temperature 296(2)
_cell_volume 2091.9(5)
_diffrn_ambient_temperature 296(2)
_exptl_crystal_density_diffrn 2.628
_cod_depositor_comments
;
The following automatic conversions were performed:
'_symmetry_cell_setting' value 'Monoclinic' changed to 'monoclinic'
according to '/home/saulius/struct/CIF-dictionaries/cif_core.dic'
dictionary named 'cif_core.dic' version 2.4.1 from 2010-06-29.

Automatic conversion script
Id: cif_fix_enum 1527 2010-12-29 10:47:43Z saulius 
;
_cod_original_sg_symbol_H-M 'P 21/m'
_cod_database_code 4061370

loop_
_symmetry_equiv_pos_as_xyz
'x, y, z'
'-x, y+1/2, -z'
'-x, -y, -z'
'x, -y-1/2, z'

loop_
_atom_site_label
_atom_site_type_symbol
_atom_site_fract_x
_atom_site_fract_y
_atom_site_fract_z
_atom_site_U_iso_or_equiv
_atom_site_adp_type
_atom_site_occupancy
_atom_site_symmetry_multiplicity
_atom_site_calc_flag
_atom_site_refinement_flags
_atom_site_disorder_assembly
_atom_site_disorder_group
Pt1 Pt 0.73823(6) 0.2500 0.06191(4) 0.03796(16) Uani 1 2 d S . .
Pt2 Pt 0.96801(4) 0.17286(2) 0.15214(3) 0.03477(13) Uani 1 1 d . . .
Pt3 Pt 1.08387(7) 0.2500 0.35342(4) 0.04350(18) Uani 1 2 d S . .
Fe1 Fe 0.75097(17) 0.09968(8) 0.03232(12) 0.0433(4) Uani 1 1 d . . .
Fe2 Fe 1.2014(2) 0.2500 0.18793(17) 0.0421(5) Uani 1 2 d S . .
P1 P 1.0670(5) 0.2500 0.5284(3) 0.0495(10) Uani 1 2 d S . .
O10 O 0.4264(16) 0.2500 -0.0257(16) 0.096(5) Uani 1 2 d S . .
O11 O 0.7035(13) 0.0853(7) 0.2468(8) 0.085(3) Uani 1 1 d . . .
O12 O 0.8382(15) 0.1604(6) -0.1505(8) 0.088(4) Uani 1 1 d . . .
O13 O 0.4694(15) 0.0648(8) -0.1063(12) 0.115(5) Uani 1 1 d . . .
O14 O 0.8538(14) -0.0594(6) 0.0302(9) 0.088(4) Uani 1 1 d . . .
O20 O 1.1156(13) 0.0234(6) 0.2400(10) 0.096(4) Uani 1 1 d . . .
O21 O 1.3968(13) 0.1234(9) 0.1911(12) 0.109(4) Uani 1 1 d . . .
O22 O 1.0942(14) 0.2500 -0.0572(9) 0.063(3) Uani 1 2 d S . .
O40 O 1.3744(17) 0.2500 0.4226(12) 0.126(8) Uani 1 2 d S . .
C10 C 0.5416(18) 0.2500 0.0040(15) 0.057(4) Uani 1 2 d S . .
C11 C 0.7245(13) 0.0944(7) 0.1650(10) 0.051(3) Uani 1 1 d . . .
C12 C 0.8096(15) 0.1391(7) -0.0787(10) 0.058(3) Uani 1 1 d . . .
C13 C 0.5791(17) 0.0773(8) -0.0494(12) 0.067(4) Uani 1 1 d . . .
C14 C 0.8126(15) 0.0009(7) 0.0298(10) 0.057(3) Uani 1 1 d . . .
C20 C 1.0623(13) 0.0803(7) 0.2053(10) 0.052(3) Uani 1 1 d . . .
C21 C 1.3216(16) 0.1740(9) 0.1913(12) 0.068(4) Uani 1 1 d . . .
C22 C 1.1270(18) 0.2500 0.0362(13) 0.047(4) Uani 1 2 d S . .
C40 C 1.262(2) 0.2500 0.3486(18) 0.068(5) Uiso 1 2 d S . .
C41 C 0.890(3) 0.2112(15) 0.5101(17) 0.056(6) Uani 0.50 1 d P . .
C42 C 0.833(3) 0.2500 0.612(2) 0.136(14) Uani 1 2 d S . .
H42A H 0.7419 0.2324 0.5956 0.204 Uiso 0.50 1 d PR . .
H42B H 0.8953 0.2293 0.6789 0.204 Uiso 0.50 1 d PR . .
H42C H 0.8396 0.3071 0.6112 0.204 Uiso 0.50 1 d PR . .
C43 C 0.867(5) 0.1227(19) 0.489(3) 0.083(10) Uani 0.50 1 d P . .
H43A H 0.7850 0.1122 0.4898 0.125 Uiso 0.50 1 d PR . .
H43B H 0.9030 0.1148 0.4345 0.125 Uiso 0.50 1 d PR . .
H43C H 0.9429 0.1046 0.5631 0.125 Uiso 0.50 1 d PR . .
C44 C 0.7856(19) 0.2500 0.4062(14) 0.063(5) Uani 1 2 d S . .
H44A H 0.7017 0.2345 0.3993 0.095 Uiso 0.50 1 d PR . .
H44B H 0.8024 0.3070 0.4073 0.095 Uiso 0.50 1 d PR . .
H44C H 0.8240 0.2283 0.3489 0.095 Uiso 0.50 1 d PR . .
C45 C 1.088(4) 0.3508(15) 0.588(2) 0.065(7) Uani 0.50 1 d P . .
C46 C 0.971(5) 0.402(2) 0.523(4) 0.116(17) Uani 0.50 1 d P . .
H46A H 1.0013 0.4639 0.5510 0.174 Uiso 0.50 1 d PR . .
H46B H 0.9815 0.4087 0.4480 0.174 Uiso 0.50 1 d PR . .
H46C H 0.9062 0.3880 0.5345 0.174 Uiso 0.50 1 d PR . .
C47 C 1.211(2) 0.3916(9) 0.5628(12) 0.087(5) Uani 1 1 d . . .
H47A H 1.2373 0.4469 0.5968 0.131 Uiso 1 1 d R . .
H47B H 1.3062 0.3625 0.6045 0.131 Uiso 1 1 d R . .
H47C H 1.2089 0.3946 0.4900 0.131 Uiso 1 1 d R . .
C48 C 1.134(2) 0.3531(12) 0.7200(12) 0.112(7) Uani 1 1 d . . .
H48A H 1.1525 0.4074 0.7520 0.169 Uiso 1 1 d R . .
H48B H 1.0579 0.3313 0.7358 0.169 Uiso 1 1 d R . .
H48C H 1.2188 0.3228 0.7538 0.169 Uiso 1 1 d R . .
C49 C 1.196(4) 0.1787(19) 0.623(2) 0.072(9) Uani 0.50 1 d P . .
C50 C 1.336(3) 0.214(2) 0.670(2) 0.095(13) Uani 0.50 1 d P . .
H50D H 1.4207 0.1837 0.7237 0.142 Uiso 0.50 1 d PR . .
H50A H 1.3879 0.2298 0.6114 0.142 Uiso 0.50 1 d PR . .
H50B H 1.3488 0.2676 0.7099 0.142 Uiso 0.50 1 d PR . .
C1 C 0.493(6) 0.044(3) 0.423(4) 0.134(17) Uiso 0.50 1 d P . .
H1A H 0.4270 0.0862 0.3990 0.161 Uiso 0.50 1 calc PR . .
H1B H 0.5611 0.0460 0.3850 0.161 Uiso 0.50 1 calc PR . .
Cl1 Cl 0.581(3) 0.0410(14) 0.588(2) 0.453(14) Uiso 1 1 d . . .

loop_
_atom_site_aniso_label
_atom_site_aniso_U_11
_atom_site_aniso_U_22
_atom_site_aniso_U_33
_atom_site_aniso_U_23
_atom_site_aniso_U_13
_atom_site_aniso_U_12
Pt1 0.0449(3) 0.0357(3) 0.0357(3) 0.000 0.0163(2) 0.000
Pt2 0.0481(2) 0.0320(2) 0.0279(2) -0.00064(13) 0.01743(16) 0.00125(14)
Pt3 0.0604(4) 0.0511(3) 0.0217(3) 0.000 0.0169(2) 0.000
Fe1 0.0594(9) 0.0362(7) 0.0372(8) -0.0048(6) 0.0196(7) -0.0083(7)
Fe2 0.0465(11) 0.0549(12) 0.0308(10) 0.000 0.0207(9) 0.000
P1 0.079(3) 0.049(2) 0.0238(17) 0.000 0.0214(19) 0.000
O10 0.055(9) 0.113(13) 0.118(14) 0.000 0.026(9) 0.000
O11 0.115(9) 0.099(8) 0.065(6) -0.008(5) 0.064(6) -0.020(7)
O12 0.146(11) 0.077(7) 0.052(6) -0.001(5) 0.046(7) -0.014(7)
O13 0.108(10) 0.102(9) 0.106(10) 0.014(8) -0.008(8) -0.042(8)
O14 0.150(11) 0.048(5) 0.071(7) -0.001(5) 0.043(7) 0.014(6)
O20 0.105(9) 0.060(6) 0.110(9) 0.025(6) 0.017(7) 0.030(6)
O21 0.091(9) 0.129(11) 0.116(10) 0.001(8) 0.045(8) 0.038(8)
O22 0.073(8) 0.092(9) 0.034(6) 0.000 0.031(6) 0.000
O40 0.062(10) 0.26(3) 0.038(8) 0.000 -0.008(7) 0.000
C10 0.044(9) 0.074(12) 0.058(10) 0.000 0.024(8) 0.000
C11 0.061(7) 0.051(6) 0.045(6) -0.006(5) 0.021(6) -0.007(5)
C12 0.083(9) 0.048(6) 0.046(7) 0.003(5) 0.027(6) -0.006(6)
C13 0.079(9) 0.052(7) 0.061(8) 0.008(6) 0.008(7) -0.013(7)
C14 0.078(9) 0.050(7) 0.045(6) -0.004(5) 0.022(6) 0.006(6)
C20 0.055(7) 0.047(6) 0.058(7) 0.009(5) 0.022(6) 0.015(5)
C21 0.067(9) 0.092(11) 0.051(7) 0.003(7) 0.026(7) 0.020(8)
C22 0.056(9) 0.055(9) 0.038(8) 0.000 0.027(7) 0.000
C41 0.079(17) 0.063(14) 0.029(10) -0.001(9) 0.021(11) -0.016(12)
C42 0.12(2) 0.26(4) 0.056(14) 0.000 0.060(16) 0.000
C43 0.13(3) 0.06(2) 0.07(2) -0.009(16) 0.05(2) -0.01(2)
C44 0.057(10) 0.099(14) 0.045(9) 0.000 0.032(8) 0.000
C45 0.11(2) 0.041(12) 0.053(15) -0.021(11) 0.038(16) 0.002(14)
C46 0.19(5) 0.05(2) 0.14(4) -0.01(2) 0.12(4) 0.01(3)
C47 0.128(15) 0.076(10) 0.056(8) -0.008(7) 0.028(9) -0.041(10)
C48 0.18(2) 0.115(14) 0.043(8) -0.032(9) 0.044(11) -0.032(15)
C49 0.09(2) 0.09(2) 0.060(17) 0.039(16) 0.053(17) 0.015(17)
C50 0.08(2) 0.15(4) 0.039(14) 0.029(16) -0.006(13) 0.03(2)

loop_
_geom_bond_atom_site_label_1
_geom_bond_atom_site_label_2
_geom_bond_distance
_geom_bond_site_symmetry_2
_geom_bond_publ_flag
Pt1 C10 1.899(18) . ?
Pt1 Fe1 2.5939(15) 4_565 ?
Pt1 Fe1 2.5939(15) . ?
Pt1 Pt2 2.6056(7) 4_565 ?
Pt1 Pt2 2.6056(7) . ?
Pt2 C20 1.855(11) . ?
Pt2 Fe1 2.5679(16) . ?
Pt2 Pt2 2.6240(8) 4_565 ?
Pt2 Fe2 2.624(2) . ?
Pt2 Pt3 2.7830(6) . ?
Pt3 C40 1.83(2) . ?
Pt3 P1 2.293(4) . ?
Pt3 Fe2 2.742(2) . ?
Pt3 Pt2 2.7830(6) 4_565 ?
Fe1 C13 1.766(15) . ?
Fe1 C14 1.797(12) . ?
Fe1 C11 1.799(12) . ?
Fe1 C12 1.832(13) . ?
Fe2 C21 1.772(15) 4_565 ?
Fe2 C21 1.772(15) . ?
Fe2 C22 1.836(16) . ?
Fe2 C40 1.94(2) . ?
Fe2 Pt2 2.624(2) 4_565 ?
P1 C45 1.86(2) . ?
P1 C45 1.86(2) 4_565 ?
P1 C41 1.87(3) . ?
P1 C41 1.87(3) 4_565 ?
P1 C49 1.90(3) 4_565 ?
P1 C49 1.90(3) . ?
O10 C10 1.11(2) . ?
O11 C11 1.141(14) . ?
O12 C12 1.108(15) . ?
O13 C13 1.139(17) . ?
O14 C14 1.108(14) . ?
O20 C20 1.129(14) . ?
O21 C21 1.152(17) . ?
O22 C22 1.128(18) . ?
O40 C40 1.23(2) . ?
C41 C41 1.32(5) 4_565 ?
C41 C43 1.53(4) . ?
C41 C44 1.55(3) . ?
C41 C42 1.72(3) . ?
C42 C41 1.72(3) 4_565 ?
C43 C46 1.09(6) 4_565 ?
C44 C41 1.55(3) 4_565 ?
C45 C49 1.15(4) 4_565 ?
C45 C46 1.49(5) . ?
C45 C47 1.55(4) . ?
C45 C48 1.60(3) . ?
C46 C43 1.09(6) 4_565 ?
C47 C49 1.46(4) 4_565 ?
C48 C49 1.65(3) 4_565 ?
C49 C45 1.15(4) 4_565 ?
C49 C47 1.46(4) 4_565 ?
C49 C50 1.49(5) . ?
C49 C48 1.65(3) 4_565 ?
C50 C50 1.22(7) 4_565 ?
C1 Cl1 1.61(5) 3_656 ?
C1 Cl1 2.00(5) . ?
Cl1 C1 1.61(5) 3_656 ?
